data_2239703
loop_
_publ_author_name
'Xue, Yue-yuan'
'Qin, Yong-qi'

_publ_section_title
;
 2',7'-Dibromospiro[cyclopropane-1,9'-fluorene]
;
_journal_coeditor_code CV5463
_journal_issue 7
_journal_name_full 'Acta Crystallographica Section E'
_journal_page_first o821
_journal_paper_doi 10.1107/S1600536814014585
_journal_volume 70
_journal_year 2014
_chemical_formula_iupac 'C15 H10 Br2'
_chemical_formula_moiety 'C15 H10 Br2'
_chemical_formula_sum 'C15 H10 Br2'
_chemical_formula_weight 350.05
_chemical_name_systematic
;
2',7'-Dibromospiro[cyclopropane-1,9'-fluorene]
;
_space_group_crystal_system orthorhombic
_space_group_IT_number 63
_space_group_name_Hall '-C 2c 2'
_space_group_name_H-M_alt 'C m c m'
_symmetry_space_group_name_Hall '-C 2c 2'
_symmetry_space_group_name_H-M 'C m c m'
_atom_sites_solution_hydrogens difmap
_audit_creation_method SHELXL-2013
_cell_angle_alpha 90
_cell_angle_beta 90
_cell_angle_gamma 90
_cell_formula_units_Z 4
_cell_length_a 16.9485(17)
_cell_length_b 11.0619(11)
_cell_length_c 6.8127(10)
_cell_measurement_reflns_used 933
_cell_measurement_temperature 293(2)
_cell_measurement_theta_max 25.02
_cell_measurement_theta_min 2.20
_cell_volume 1277.3(3)
_computing_cell_refinement 'SAINT (Bruker, 2007)'
_computing_data_collection 'SMART (Bruker, 2007)'
_computing_data_reduction 'SAINT (Bruker, 2007)'
_computing_molecular_graphics 'SHELXTL (Sheldrick, 2008)'
_computing_publication_material 'SHELXTL (Sheldrick, 2008)'
_computing_structure_refinement 'SHELXL97 (Sheldrick, 2008)'
_computing_structure_solution 'SHELXS97 (Sheldrick, 2008)'
_diffrn_ambient_temperature 293(2)
_diffrn_measured_fraction_theta_full 0.971
_diffrn_measured_fraction_theta_max 1.000
_diffrn_measurement_device_type 'Bruker SMART CCD area-detector'
_diffrn_measurement_method 'phi and omega scans'
_diffrn_radiation_type MoK\a
_diffrn_radiation_wavelength 0.71073
_diffrn_reflns_av_R_equivalents 0.1550
_diffrn_reflns_limit_h_max 17
_diffrn_reflns_limit_h_min -20
_diffrn_reflns_limit_k_max 12
_diffrn_reflns_limit_k_min -13
_diffrn_reflns_limit_l_max 7
_diffrn_reflns_limit_l_min -8
_diffrn_reflns_number 3276
_diffrn_reflns_theta_full 25.242
_diffrn_reflns_theta_max 25.020
_diffrn_reflns_theta_min 2.199
_diffrn_standards_decay_% 0
_diffrn_standards_interval_count 100
_diffrn_standards_number 3
_exptl_absorpt_coefficient_mu 6.319
_exptl_absorpt_correction_type none
_exptl_crystal_colour colourless
_exptl_crystal_density_diffrn 1.820
_exptl_crystal_density_method 'not measured'
_exptl_crystal_description block
_exptl_crystal_F_000 680
_exptl_crystal_size_max 0.300
_exptl_crystal_size_mid 0.200
_exptl_crystal_size_min 0.200
_refine_diff_density_max 0.295
_refine_diff_density_min -0.684
_refine_ls_extinction_method none
_refine_ls_goodness_of_fit_ref 0.975
_refine_ls_hydrogen_treatment constr
_refine_ls_matrix_type full
_refine_ls_number_parameters 53
_refine_ls_number_reflns 640
_refine_ls_number_restraints 0
_refine_ls_restrained_S_all 0.975
_refine_ls_R_factor_all 0.0536
_refine_ls_R_factor_gt 0.0386
_refine_ls_shift/su_max 0.000
_refine_ls_shift/su_mean 0.000
_refine_ls_structure_factor_coef Fsqd
_refine_ls_weighting_details 'w=1/[\s^2^(Fo^2^)+(0.0438P)^2^] where P=(Fo^2^+2Fc^2^)/3'
_refine_ls_weighting_scheme calc
_refine_ls_wR_factor_gt 0.0952
_refine_ls_wR_factor_ref 0.1002
_reflns_number_gt 471
_reflns_number_total 640
_reflns_threshold_expression I>2\s(I)
_cod_data_source_file cv5463sup1.cif
_cod_data_source_block I
_cod_database_code 2239703
_cod_database_fobs_code 2239703
_shelx_space_group_comment
;
The symmetry employed for this shelxl refinement is uniquely defined
by the following loop, which should always be used as a source of
symmetry information in preference to the above space-group names.
They are only intended as comments.
;
_shelxl_version_number .2013

loop_
_space_group_symop_operation_xyz
'x, y, z'
'-x, -y, z+1/2'
'x, -y, -z'
'-x, y, -z+1/2'
'x+1/2, y+1/2, z'
'-x+1/2, -y+1/2, z+1/2'
'x+1/2, -y+1/2, -z'
'-x+1/2, y+1/2, -z+1/2'
'-x, -y, -z'
'x, y, -z-1/2'
'-x, y, z'
'x, -y, z-1/2'
'-x+1/2, -y+1/2, -z'
'x+1/2, y+1/2, -z-1/2'
'-x+1/2, y+1/2, z'
'x+1/2, -y+1/2, z-1/2'

loop_
_atom_site_type_symbol
_atom_site_label
_atom_site_fract_x
_atom_site_fract_y
_atom_site_fract_z
_atom_site_U_iso_or_equiv
_atom_site_adp_type
_atom_site_calc_flag
_atom_site_occupancy
Br Br1 0.31110(3) 0.12115(5) 0.7500 0.0746(4) Uani d 1
C C1 0.0691(3) 0.1592(4) 0.7500 0.0396(11) Uani d 1
C C2 0.1489(3) 0.1851(4) 0.7500 0.0470(12) Uani d 1
H H2 0.1666 0.2647 0.7500 0.056 Uiso d 1
C C3 0.2011(3) 0.0894(5) 0.7500 0.0478(12) Uani d 1
C C4 0.1763(3) -0.0277(4) 0.7500 0.0506(12) Uani d 1
H H4 0.2130 -0.0901 0.7500 0.061 Uiso d 1
C C5 0.0965(3) -0.0541(4) 0.7500 0.0450(12) Uani d 1
H H5 0.0792 -0.1339 0.7500 0.054 Uiso d 1
C C6 0.0429(2) 0.0393(4) 0.7500 0.0380(10) Uani d 1
C C13 0.0000 0.2412(5) 0.7500 0.0424(16) Uani d 1
C C14 0.0000 0.3609(3) 0.6418(11) 0.0725(18) Uani d 1
H H14 0.0485 0.3846 0.5754 0.087 Uiso d 1

loop_
_atom_site_aniso_label
_atom_site_aniso_U_11
_atom_site_aniso_U_22
_atom_site_aniso_U_33
_atom_site_aniso_U_12
_atom_site_aniso_U_13
_atom_site_aniso_U_23
Br1 0.0506(4) 0.0657(5) 0.1074(6) 0.0008(3) 0.000 0.000
C1 0.054(3) 0.0309(19) 0.034(2) -0.001(2) 0.000 0.000
C2 0.056(3) 0.034(2) 0.051(3) -0.004(2) 0.000 0.000
C3 0.047(3) 0.049(3) 0.047(3) 0.005(2) 0.000 0.000
C4 0.059(3) 0.046(3) 0.047(3) 0.012(2) 0.000 0.000
C5 0.063(3) 0.031(2) 0.041(3) 0.003(2) 0.000 0.000
C6 0.052(2) 0.032(2) 0.031(2) 0.0006(19) 0.000 0.000
C13 0.051(4) 0.028(3) 0.048(4) 0.000 0.000 0.000
C14 0.054(3) 0.039(3) 0.125(5) 0.000 0.000 0.030(3)

loop_
_atom_type_symbol
_atom_type_description
_atom_type_scat_dispersion_real
_atom_type_scat_dispersion_imag
_atom_type_scat_source
C C 0.0033 0.0016 'International Tables Vol C Tables 4.2.6.8 and 6.1.1.4'
H H 0.0000 0.0000 'International Tables Vol C Tables 4.2.6.8 and 6.1.1.4'
Br Br -0.2901 2.4595 'International Tables Vol C Tables 4.2.6.8 and 6.1.1.4'

loop_
_geom_angle_atom_site_label_1
_geom_angle_atom_site_label_2
_geom_angle_atom_site_label_3
_geom_angle_site_symmetry_1
_geom_angle_site_symmetry_3
_geom_angle
C2 C1 C6 . . 120.5(4)
C2 C1 C13 . . 130.3(4)
C6 C1 C13 . . 109.3(4)
C3 C2 C1 . . 117.9(4)
C3 C2 H2 . . 121.3
C1 C2 H2 . . 120.8
C4 C3 C2 . . 122.1(5)
C4 C3 Br1 . . 118.7(4)
C2 C3 Br1 . . 119.2(4)
C3 C4 C5 . . 120.2(4)
C3 C4 H4 . . 120.0
C5 C4 H4 . . 119.8
C6 C5 C4 . . 119.1(4)
C6 C5 H5 . . 120.4
C4 C5 H5 . . 120.5
C5 C6 C1 . . 120.2(4)
C5 C6 C6 . 11 131.3(3)
C1 C6 C6 . 11 108.5(3)
C1 C13 C1 11 . 104.5(5)
C1 C13 C14 11 . 122.36(19)
C1 C13 C14 . . 122.36(19)
C1 C13 C14 11 10_557 122.36(19)
C1 C13 C14 . 10_557 122.36(19)
C14 C13 C14 . 10_557 58.2(6)
C14 C14 C13 10_557 . 60.9(3)
C14 C14 H14 10_557 . 117.6
C13 C14 H14 . . 117.4

loop_
_geom_bond_atom_site_label_1
_geom_bond_atom_site_label_2
_geom_bond_site_symmetry_2
_geom_bond_distance
Br1 C3 . 1.897(5)
C1 C2 . 1.383(6)
C1 C6 . 1.398(6)
C1 C13 . 1.481(6)
C2 C3 . 1.380(7)
C2 H2 . 0.9300
C3 C4 . 1.361(7)
C4 C5 . 1.384(6)
C4 H4 . 0.9299
C5 C6 . 1.375(6)
C5 H5 . 0.9299
C6 C6 11 1.454(8)
C13 C1 11 1.481(6)
C13 C14 . 1.516(7)
C13 C14 10_557 1.516(7)
C14 C14 10_557 1.475(14)
C14 H14 . 0.9741

loop_
_geom_torsion_atom_site_label_1
_geom_torsion_atom_site_label_2
_geom_torsion_atom_site_label_3
_geom_torsion_atom_site_label_4
_geom_torsion_site_symmetry_1
_geom_torsion_site_symmetry_4
_geom_torsion
C6 C1 C2 C3 . . 0.0
C13 C1 C2 C3 . . 180.0
C1 C2 C3 C4 . . 0.0
C1 C2 C3 Br1 . . 180.0
C2 C3 C4 C5 . . 0.0
Br1 C3 C4 C5 . . 180.0
C3 C4 C5 C6 . . 0.0
C4 C5 C6 C1 . . 0.0
C4 C5 C6 C6 . 11 180.0
C2 C1 C6 C5 . . 0.0
C13 C1 C6 C5 . . 180.0
C2 C1 C6 C6 . 11 180.0
C13 C1 C6 C6 . 11 0.0
C2 C1 C13 C1 . 11 180.0
C6 C1 C13 C1 . 11 0.0
C2 C1 C13 C14 . . 35.1(4)
C6 C1 C13 C14 . . -144.9(4)
C2 C1 C13 C14 . 10_557 -35.1(4)
C6 C1 C13 C14 . 10_557 144.9(4)
C1 C13 C14 C14 11 10_557 110.6(3)
C1 C13 C14 C14 . 10_557 -110.6(3)
